data_4117766
loop_
_publ_author_name
'Steven J. Kraft'
'Phillip E. Fanwick'
'Suzanne C. Bart'

_publ_contact_author_address
;    Department of Chemistry
     Purdue University
     560 Oval Dr.
     W. Lafayette
     IN 47907-2084
     USA
;
_publ_contact_author_email pfanwick@purdue.edu
_publ_contact_author_fax 1(765)4940239
_publ_contact_author_name 'Fanwick, Phillip E.'
_publ_contact_author_phone 1(765)4944572
_publ_section_title
;
 Carbon-Carbon Reductive Elimination from Homoleptic Uranium(IV) Alkyls
 Induced by Redox-Active Ligands
;
_journal_name_full 'Journal of the American Chemical Society'
_journal_page_first 6160
_journal_page_last 6168
_journal_paper_doi 10.1021/ja209524u
_journal_volume 134
_journal_year 2012
_chemical_formula_moiety 'C34 H44 P2 U1,0.5(C4 H10 O1)'
_chemical_formula_sum 'C36 H49 O0.5 P2 U'
_chemical_formula_weight 789.77
_space_group_IT_number 2
_symmetry_cell_setting triclinic
_symmetry_space_group_name_Hall '-P 1'
_symmetry_space_group_name_H-M 'P -1'
_audit_creation_date 28-11-11
_audit_creation_method 'SHELXL and local programs'
_audit_update_record ' ?'
_cell_angle_alpha 105.7008(6)
_cell_angle_beta 98.6041(7)
_cell_angle_gamma 110.1105(6)
_cell_formula_units_Z 4
_cell_length_a 11.3441(2)
_cell_length_b 16.1454(3)
_cell_length_c 21.4984(4)
_cell_measurement_reflns_used 68429
_cell_measurement_temperature 150.00(2)
_cell_measurement_theta_max 28
_cell_measurement_theta_min 2
_cell_volume 3428.88(11)
_computing_cell_refinement 'DENZO/SCALEPACK (Otwinowski & Minor, 1996)'
_computing_data_collection 'Collect (Nonius, 1998)'
_computing_data_reduction 'DENZO/SCALEPACK (Otwinowski & Minor, 1996)'
_computing_molecular_graphics
;
    ORTEP (Johnson, 1976)
    PLATON (Spek, 2003)
;
_computing_publication_material 'SHELX97(Sheldrick, 2008) and local programs'
_computing_structure_refinement 'SHELX97 (Sheldrick, 2008)'
_computing_structure_solution
;
 PATTY (DIRDIF, Beurskins, 2008)
;
_diffrn_ambient_temperature 150.00(2)
_diffrn_measured_fraction_theta_full 0.9860
_diffrn_measured_fraction_theta_max 0.9860
_diffrn_measurement_device_type Nonius_KappaCCD
_diffrn_measurement_method \w
_diffrn_radiation_monochromator 'graphite 002'
_diffrn_radiation_type MO-K\a
_diffrn_radiation_wavelength 0.71073
_diffrn_reflns_av_R_equivalents 0.0920
_diffrn_reflns_av_sigmaI/netI 0.0554
_diffrn_reflns_limit_h_max 14
_diffrn_reflns_limit_h_min 0
_diffrn_reflns_limit_k_max 20
_diffrn_reflns_limit_k_min -21
_diffrn_reflns_limit_l_max 27
_diffrn_reflns_limit_l_min -28
_diffrn_reflns_number 68429
_diffrn_reflns_theta_full 25.0
_diffrn_reflns_theta_max 28.12
_diffrn_reflns_theta_min 1.92
_diffrn_standards_number 0
_exptl_absorpt_coefficient_mu 4.851
_exptl_absorpt_correction_T_max 0.4831
_exptl_absorpt_correction_T_min 0.3683
_exptl_absorpt_correction_type multi-scan
_exptl_absorpt_process_details 'SCALEPACK (Otwinowski & Minor, 1997)'
_exptl_crystal_colour 1red
_exptl_crystal_density_diffrn 1.530
_exptl_crystal_description plate
_exptl_crystal_F_000 1580
_exptl_crystal_size_max 0.60
_exptl_crystal_size_mid 0.50
_exptl_crystal_size_min 0.15
_refine_diff_density_max 2.12
_refine_diff_density_min -2.01
_refine_ls_extinction_method none
_refine_ls_goodness_of_fit_ref 1.095
_refine_ls_hydrogen_treatment constr
_refine_ls_matrix_type full
_refine_ls_number_parameters 721
_refine_ls_number_reflns 16514
_refine_ls_number_restraints 1
_refine_ls_R_factor_all 0.090
_refine_ls_R_factor_gt 0.056
_refine_ls_shift/su_max 0.001
_refine_ls_structure_factor_coef Fsqd
_refine_ls_weighting_details '1/[\s^2^(Fo^2^)+(0.0199P)^2^+43.1842P] where P=(Fo^2^+2Fc^2^)/3 '
_refine_ls_weighting_scheme calc
_refine_ls_wR_factor_gt 0.108
_refine_ls_wR_factor_ref 0.126
_reflns_number_gt 12208
_reflns_number_total 16514
_reflns_threshold_expression >2.0\s(I)
_cod_data_source_file ja209524u_si_002.cif
_cod_data_source_block SKD183
_cod_depositor_comments
;
The following automatic conversions were performed:

'_refine_ls_weighting_scheme' value 'calc ' changed to 'calc'
according to the built-in table from CIF Core dictionary named
'cif_core.dic' version 2.4.1 from 2010-06-29.

Automatic conversion script
Id: cif_fix_values 1715 2011-07-08 13:25:40Z adriana 

The following automatic conversions were performed:

data name '_iucr_refine_instruction_details' was replaced with
'_iucr_refine_instructions_details' as specified in the replacement
file 'data/replacement-values/replacement_tags.lst'.

Automatic conversion script
Id: cif_correct_tags 9268 2022-04-12 08:56:07Z antanas 
;
_cod_original_formula_sum 'C36 H49 O0.50 P2 U1'
_cod_database_code 4117766

loop_
_symmetry_equiv_pos_as_xyz
'x, y, z'
'-x, -y, -z'

loop_
_atom_site_label
_atom_site_fract_x
_atom_site_fract_y
_atom_site_fract_z
_atom_site_U_iso_or_equiv
_atom_site_adp_type
_atom_site_occupancy
_atom_site_symmetry_multiplicity
_atom_site_calc_flag
_atom_site_refinement_flags
U1 -0.34351(3) -0.218569(19) 0.463962(14) 0.02506(8) Uani 1 1 d .
U2 -0.73690(3) -0.66802(2) 0.084116(14) 0.02610(8) Uani 1 1 d .
P11 -0.3429(2) -0.10993(14) 0.36481(11) 0.0290(4) Uani 1 1 d .
P12 -0.61707(19) -0.25249(14) 0.38809(10) 0.0266(4) Uani 1 1 d .
P21 -0.4636(2) -0.65921(15) 0.13249(10) 0.0290(4) Uani 1 1 d .
P22 -0.6887(2) -0.69814(14) 0.21907(10) 0.0280(4) Uani 1 1 d .
O903 0.4259(16) 0.0282(9) 0.1494(7) 0.134(5) Uani 1 1 d .
C11 -0.5052(8) -0.1572(6) 0.3061(4) 0.0320(17) Uani 1 1 d .
C12 -0.6114(8) -0.1685(6) 0.3437(5) 0.0353(19) Uani 1 1 d .
C21 -0.4494(8) -0.7017(6) 0.2042(4) 0.037(2) Uani 1 1 d .
C22 -0.5142(8) -0.6616(6) 0.2550(4) 0.0332(18) Uani 1 1 d .
C111 -0.2399(8) -0.1053(6) 0.3068(5) 0.039(2) Uani 1 1 d .
C112 -0.3081(10) 0.0154(6) 0.4008(5) 0.043(2) Uani 1 1 d .
C113 -0.7178(8) -0.3653(6) 0.3209(4) 0.0334(18) Uani 1 1 d .
C114 -0.7347(8) -0.2386(6) 0.4347(4) 0.0344(18) Uani 1 1 d .
C120 -0.4158(8) -0.0980(6) 0.5272(4) 0.0327(18) Uani 1 1 d .
C121 -0.3122(7) -0.0350(5) 0.5881(4) 0.0292(17) Uani 1 1 d .
C122 -0.3082(8) -0.0460(6) 0.6504(4) 0.0353(19) Uani 1 1 d .
C123 -0.2110(10) 0.0143(6) 0.7082(5) 0.043(2) Uani 1 1 d .
C124 -0.1095(10) 0.0900(7) 0.7066(5) 0.047(2) Uani 1 1 d .
C125 -0.1089(8) 0.1037(6) 0.6463(5) 0.036(2) Uani 1 1 d .
C126 -0.2075(8) 0.0444(6) 0.5886(4) 0.0328(18) Uani 1 1 d .
C130 -0.1187(8) -0.1191(6) 0.4728(4) 0.0349(19) Uani 1 1 d .
C131 -0.0727(7) -0.1586(5) 0.5202(4) 0.0296(17) Uani 1 1 d .
C132 -0.0487(8) -0.2412(6) 0.4984(5) 0.041(2) Uani 1 1 d .
C133 -0.0188(9) -0.2841(7) 0.5422(5) 0.049(2) Uani 1 1 d .
C134 -0.0147(10) -0.2489(7) 0.6094(5) 0.052(3) Uani 1 1 d .
C135 -0.0387(9) -0.1695(8) 0.6318(5) 0.049(2) Uani 1 1 d .
C136 -0.0691(8) -0.1257(6) 0.5889(4) 0.0363(19) Uani 1 1 d .
C140 -0.3776(8) -0.3118(6) 0.5383(5) 0.040(2) Uani 1 1 d .
C141 -0.5175(8) -0.3563(6) 0.5274(4) 0.0323(18) Uani 1 1 d .
C142 -0.5948(8) -0.4397(6) 0.4728(5) 0.037(2) Uani 1 1 d .
C143 -0.7310(10) -0.4794(7) 0.4590(5) 0.046(2) Uani 1 1 d .
C144 -0.7929(9) -0.4362(7) 0.4989(5) 0.048(2) Uani 1 1 d .
C145 -0.7200(9) -0.3549(6) 0.5532(5) 0.042(2) Uani 1 1 d .
C146 -0.5843(9) -0.3155(6) 0.5668(5) 0.040(2) Uani 1 1 d .
C150 -0.4059(8) -0.3464(6) 0.3547(5) 0.0354(19) Uani 1 1 d .
C151 -0.2974(7) -0.3741(5) 0.3481(4) 0.0302(17) Uani 1 1 d .
C152 -0.2740(8) -0.4375(6) 0.3765(4) 0.0355(19) Uani 1 1 d .
C153 -0.1665(9) -0.4604(6) 0.3709(5) 0.046(2) Uani 1 1 d .
C154 -0.0794(8) -0.4200(6) 0.3392(5) 0.041(2) Uani 1 1 d .
C155 -0.1011(8) -0.3582(6) 0.3103(4) 0.039(2) Uani 1 1 d .
C156 -0.2070(8) -0.3360(5) 0.3145(4) 0.0339(18) Uani 1 1 d .
C211 -0.3288(8) -0.5430(6) 0.1659(4) 0.0361(19) Uani 1 1 d .
C212 -0.3975(9) -0.7263(6) 0.0762(5) 0.042(2) Uani 1 1 d .
C213 -0.7312(9) -0.6316(6) 0.2896(4) 0.0356(19) Uani 1 1 d .
C214 -0.7555(9) -0.8159(6) 0.2231(4) 0.038(2) Uani 1 1 d .
C220 -0.7732(8) -0.8379(6) 0.0614(4) 0.0349(19) Uani 1 1 d .
C221 -0.8179(8) -0.8789(5) -0.0129(4) 0.0300(17) Uani 1 1 d .
C222 -0.7337(8) -0.8834(6) -0.0532(4) 0.0371(19) Uani 1 1 d .
C223 -0.7743(9) -0.9162(6) -0.1225(4) 0.039(2) Uani 1 1 d .
C224 -0.9056(10) -0.9475(7) -0.1544(5) 0.047(2) Uani 1 1 d .
C225 -0.9915(10) -0.9452(7) -0.1163(5) 0.049(2) Uani 1 1 d .
C226 -0.9503(9) -0.9111(6) -0.0467(4) 0.0354(19) Uani 1 1 d .
C230 -0.6011(8) -0.6126(6) 0.0124(4) 0.0322(18) Uani 1 1 d .
C231 -0.7134(8) -0.6062(6) -0.0245(4) 0.0289(17) Uani 1 1 d .
C232 -0.7312(9) -0.5220(6) -0.0086(4) 0.0360(19) Uani 1 1 d .
C233 -0.8436(10) -0.5157(7) -0.0383(5) 0.049(2) Uani 1 1 d .
C234 -0.9431(10) -0.5962(9) -0.0872(6) 0.060(3) Uani 1 1 d .
C235 -0.9302(10) -0.6813(7) -0.1029(5) 0.051(2) Uani 1 1 d .
C236 -0.8170(8) -0.6863(6) -0.0722(4) 0.039(2) Uani 1 1 d .
C240 -0.9624(9) -0.6805(8) 0.0595(5) 0.046(2) Uani 1 1 d .
C241 -1.0155(8) -0.6964(6) 0.1153(5) 0.039(2) Uani 1 1 d .
C242 -1.0545(9) -0.7835(7) 0.1238(5) 0.048(2) Uani 1 1 d .
C243 -1.1004(11) -0.8001(9) 0.1775(6) 0.061(3) Uani 1 1 d .
C244 -1.1070(10) -0.7271(10) 0.2251(5) 0.058(3) Uani 1 1 d .
C245 -1.0672(10) -0.6406(9) 0.2192(5) 0.061(3) Uani 1 1 d .
C246 -1.0208(8) -0.6233(7) 0.1657(5) 0.044(2) Uani 1 1 d .
C250 -0.6505(8) -0.5161(5) 0.1798(4) 0.0313(17) Uani 1 1 d .
C251 -0.6197(7) -0.4293(5) 0.1619(4) 0.0281(16) Uani 1 1 d .
C252 -0.4934(8) -0.3757(6) 0.1613(4) 0.0335(18) Uani 1 1 d .
C253 -0.4647(9) -0.2970(6) 0.1424(4) 0.038(2) Uani 1 1 d .
C254 -0.5628(10) -0.2678(6) 0.1247(4) 0.041(2) Uani 1 1 d .
C255 -0.6882(10) -0.3184(7) 0.1284(5) 0.046(2) Uani 1 1 d .
C256 -0.7147(8) -0.3966(6) 0.1465(5) 0.0369(19) Uani 1 1 d .
C901 0.297(2) -0.084(3) 0.0550(18) 0.25(2) Uani 1 1 d D
C902 0.434(3) -0.0164(19) 0.0787(19) 0.28(3) Uani 1 1 d D
C904 0.557(3) 0.0555(18) 0.1873(15) 0.148(10) Uani 1 1 d .
C905 0.574(2) 0.0986(16) 0.2544(11) 0.124(7) Uani 1 1 d .
H11A -0.5079 -0.1141 0.2812 0.038 Uiso 1 1 calc R
H11B -0.5220 -0.2190 0.2731 0.038 Uiso 1 1 calc R
H11C -0.2530 -0.0657 0.2813 0.058 Uiso 1 1 calc R
H11D -0.2633 -0.1689 0.2757 0.058 Uiso 1 1 calc R
H11E -0.1482 -0.0787 0.3322 0.058 Uiso 1 1 calc R
H11F -0.2165 0.0501 0.4265 0.065 Uiso 1 1 calc R
H11G -0.3639 0.0238 0.4305 0.065 Uiso 1 1 calc R
H11H -0.3255 0.0392 0.3646 0.065 Uiso 1 1 calc R
H11I -0.7341 -0.4162 0.3393 0.050 Uiso 1 1 calc R
H11J -0.6722 -0.3755 0.2861 0.050 Uiso 1 1 calc R
H11K -0.8010 -0.3645 0.3013 0.050 Uiso 1 1 calc R
H11L -0.8133 -0.2454 0.4041 0.052 Uiso 1 1 calc R
H11M -0.6965 -0.1761 0.4696 0.052 Uiso 1 1 calc R
H11N -0.7575 -0.2869 0.4556 0.052 Uiso 1 1 calc R
H122 -0.3763 -0.0981 0.6532 0.042 Uiso 1 1 calc R
H123 -0.2143 0.0034 0.7493 0.052 Uiso 1 1 calc R
H124 -0.0418 0.1317 0.7461 0.056 Uiso 1 1 calc R
H125 -0.0389 0.1553 0.6441 0.044 Uiso 1 1 calc R
H126 -0.2047 0.0573 0.5481 0.039 Uiso 1 1 calc R
H12A -0.6971 -0.1909 0.3113 0.042 Uiso 1 1 calc R
H12B -0.5944 -0.1066 0.3765 0.042 Uiso 1 1 calc R
H12C -0.4337 -0.0619 0.4991 0.039 Uiso 1 1 calc R
H12D -0.4968 -0.1294 0.5389 0.039 Uiso 1 1 calc R
H132 -0.0533 -0.2675 0.4524 0.049 Uiso 1 1 calc R
H133 -0.0009 -0.3382 0.5263 0.059 Uiso 1 1 calc R
H134 0.0045 -0.2791 0.6394 0.063 Uiso 1 1 calc R
H135 -0.0342 -0.1444 0.6780 0.059 Uiso 1 1 calc R
H136 -0.0882 -0.0724 0.6058 0.044 Uiso 1 1 calc R
H13A -0.0933 -0.1340 0.4303 0.042 Uiso 1 1 calc R
H13B -0.0966 -0.0509 0.4925 0.042 Uiso 1 1 calc R
H142 -0.5536 -0.4697 0.4447 0.045 Uiso 1 1 calc R
H143 -0.7807 -0.5362 0.4222 0.056 Uiso 1 1 calc R
H144 -0.8853 -0.4623 0.4890 0.058 Uiso 1 1 calc R
H145 -0.7621 -0.3258 0.5814 0.050 Uiso 1 1 calc R
H146 -0.5357 -0.2591 0.6041 0.048 Uiso 1 1 calc R
H14A -0.3411 -0.3598 0.5270 0.048 Uiso 1 1 calc R
H14B -0.3349 -0.2707 0.5857 0.048 Uiso 1 1 calc R
H152 -0.3317 -0.4652 0.4000 0.043 Uiso 1 1 calc R
H153 -0.1542 -0.5049 0.3894 0.055 Uiso 1 1 calc R
H154 -0.0052 -0.4342 0.3372 0.049 Uiso 1 1 calc R
H155 -0.0424 -0.3307 0.2872 0.046 Uiso 1 1 calc R
H156 -0.2195 -0.2933 0.2940 0.041 Uiso 1 1 calc R
H15A -0.4834 -0.4011 0.3521 0.042 Uiso 1 1 calc R
H15B -0.4283 -0.3244 0.3176 0.042 Uiso 1 1 calc R
H21A -0.4916 -0.7713 0.1876 0.045 Uiso 1 1 calc R
H21B -0.3562 -0.6821 0.2262 0.045 Uiso 1 1 calc R
H21C -0.2467 -0.5494 0.1787 0.054 Uiso 1 1 calc R
H21D -0.3425 -0.5037 0.2054 0.054 Uiso 1 1 calc R
H21E -0.3251 -0.5134 0.1316 0.054 Uiso 1 1 calc R
H21F -0.3914 -0.7051 0.0377 0.063 Uiso 1 1 calc R
H21G -0.4549 -0.7933 0.0604 0.063 Uiso 1 1 calc R
H21H -0.3106 -0.7165 0.1002 0.063 Uiso 1 1 calc R
H21I -0.8245 -0.6460 0.2771 0.053 Uiso 1 1 calc R
H21J -0.6812 -0.5641 0.3006 0.053 Uiso 1 1 calc R
H21K -0.7104 -0.6492 0.3287 0.053 Uiso 1 1 calc R
H21L -0.7208 -0.8556 0.1953 0.057 Uiso 1 1 calc R
H21M -0.8507 -0.8428 0.2064 0.057 Uiso 1 1 calc R
H21N -0.7311 -0.8126 0.2696 0.057 Uiso 1 1 calc R
H222 -0.6439 -0.8631 -0.0321 0.044 Uiso 1 1 calc R
H223 -0.7131 -0.9172 -0.1481 0.046 Uiso 1 1 calc R
H224 -0.9353 -0.9702 -0.2020 0.057 Uiso 1 1 calc R
H225 -1.0815 -0.9675 -0.1380 0.059 Uiso 1 1 calc R
H226 -1.0121 -0.9096 -0.0215 0.042 Uiso 1 1 calc R
H22A -0.4708 -0.5921 0.2716 0.040 Uiso 1 1 calc R
H22B -0.5021 -0.6828 0.2937 0.040 Uiso 1 1 calc R
H22C -0.6916 -0.8436 0.0788 0.042 Uiso 1 1 calc R
H22D -0.8406 -0.8686 0.0818 0.042 Uiso 1 1 calc R
H232 -0.6635 -0.4670 0.0240 0.043 Uiso 1 1 calc R
H233 -0.8529 -0.4576 -0.0258 0.059 Uiso 1 1 calc R
H234 -1.0190 -0.5925 -0.1094 0.072 Uiso 1 1 calc R
H235 -0.9989 -0.7364 -0.1348 0.061 Uiso 1 1 calc R
H236 -0.8095 -0.7450 -0.0837 0.047 Uiso 1 1 calc R
H23A -0.5260 -0.5514 0.0360 0.039 Uiso 1 1 calc R
H23B -0.5740 -0.6600 -0.0140 0.039 Uiso 1 1 calc R
H242 -1.0495 -0.8342 0.0910 0.057 Uiso 1 1 calc R
H243 -1.1266 -0.8608 0.1811 0.074 Uiso 1 1 calc R
H244 -1.1392 -0.7367 0.2621 0.070 Uiso 1 1 calc R
H245 -1.0712 -0.5903 0.2528 0.073 Uiso 1 1 calc R
H246 -0.9928 -0.5618 0.1635 0.053 Uiso 1 1 calc R
H24A -0.9641 -0.6218 0.0542 0.056 Uiso 1 1 calc R
H24B -1.0156 -0.7333 0.0173 0.056 Uiso 1 1 calc R
H252 -0.4251 -0.3940 0.1742 0.040 Uiso 1 1 calc R
H253 -0.3783 -0.2631 0.1416 0.046 Uiso 1 1 calc R
H254 -0.5452 -0.2150 0.1105 0.049 Uiso 1 1 calc R
H255 -0.7557 -0.2982 0.1182 0.055 Uiso 1 1 calc R
H256 -0.8006 -0.4294 0.1485 0.044 Uiso 1 1 calc R
H25A -0.7151 -0.5186 0.2063 0.038 Uiso 1 1 calc R
H25B -0.5701 -0.5106 0.2093 0.038 Uiso 1 1 calc R
H90A 0.2756 -0.1141 0.0882 0.375 Uiso 1 1 calc R
H90B 0.2827 -0.1321 0.0122 0.375 Uiso 1 1 calc R
H90C 0.2404 -0.0508 0.0490 0.375 Uiso 1 1 calc R
H90D 0.4546 0.0284 0.0543 0.333 Uiso 1 1 calc R
H90E 0.4960 -0.0473 0.0781 0.333 Uiso 1 1 calc R
H90F 0.5768 -0.0009 0.1807 0.178 Uiso 1 1 calc R
H90G 0.6184 0.0990 0.1707 0.178 Uiso 1 1 calc R
H90H 0.5546 0.1545 0.2610 0.185 Uiso 1 1 calc R
H90I 0.6645 0.1172 0.2788 0.185 Uiso 1 1 calc R
H90J 0.5153 0.0549 0.2712 0.185 Uiso 1 1 calc R

loop_
_atom_site_aniso_label
_atom_site_aniso_U_11
_atom_site_aniso_U_22
_atom_site_aniso_U_33
_atom_site_aniso_U_12
_atom_site_aniso_U_13
_atom_site_aniso_U_23
U1 0.02161(14) 0.02097(14) 0.02804(15) 0.00502(11) 0.00514(11) 0.00709(12)
U2 0.02245(15) 0.02879(16) 0.02437(15) 0.00867(12) 0.00408(11) 0.00854(12)
P11 0.0268(10) 0.0272(10) 0.0312(10) 0.0074(8) 0.0099(8) 0.0108(9)
P12 0.0239(9) 0.0236(10) 0.0296(10) 0.0087(8) 0.0073(8) 0.0063(8)
P21 0.0247(10) 0.0280(10) 0.0299(10) 0.0096(8) 0.0022(8) 0.0074(9)
P22 0.0301(10) 0.0228(10) 0.0252(10) 0.0077(8) 0.0033(8) 0.0053(8)
O903 0.152(13) 0.095(9) 0.109(10) 0.014(9) 0.055(9) 0.001(7)
C11 0.028(4) 0.032(4) 0.035(4) 0.008(3) 0.010(3) 0.015(4)
C12 0.037(5) 0.030(4) 0.048(5) 0.018(4) 0.017(4) 0.017(4)
C21 0.029(4) 0.043(5) 0.041(5) 0.017(4) 0.003(4) 0.017(4)
C22 0.032(4) 0.034(4) 0.028(4) 0.012(4) -0.001(3) 0.010(4)
C111 0.032(4) 0.042(5) 0.042(5) 0.011(4) 0.017(4) 0.015(4)
C112 0.052(6) 0.024(4) 0.043(5) 0.008(4) 0.010(4) 0.005(4)
C113 0.030(4) 0.028(4) 0.034(4) 0.008(3) 0.005(3) 0.005(3)
C114 0.031(4) 0.033(4) 0.042(5) 0.015(4) 0.016(4) 0.012(4)
C120 0.036(4) 0.028(4) 0.031(4) 0.009(4) 0.010(4) 0.009(3)
C121 0.025(4) 0.019(4) 0.038(4) 0.007(3) 0.008(3) 0.004(3)
C122 0.038(5) 0.023(4) 0.041(5) 0.005(3) 0.013(4) 0.013(4)
C123 0.054(6) 0.037(5) 0.032(5) 0.016(4) 0.004(4) 0.011(4)
C124 0.044(5) 0.037(5) 0.042(5) 0.012(4) -0.009(4) 0.002(4)
C125 0.029(4) 0.025(4) 0.052(5) 0.012(3) 0.010(4) 0.008(4)
C126 0.034(4) 0.031(4) 0.038(5) 0.016(4) 0.014(4) 0.012(4)
C130 0.026(4) 0.024(4) 0.041(5) 0.001(3) 0.006(4) 0.004(4)
C131 0.020(4) 0.023(4) 0.037(4) 0.006(3) 0.007(3) 0.001(3)
C132 0.021(4) 0.037(5) 0.047(5) 0.010(4) -0.003(4) -0.002(4)
C133 0.042(5) 0.036(5) 0.061(6) 0.019(4) -0.001(5) 0.008(5)
C134 0.045(6) 0.050(6) 0.052(6) 0.018(5) -0.010(5) 0.015(5)
C135 0.042(5) 0.063(7) 0.041(5) 0.024(5) 0.011(4) 0.014(5)
C136 0.026(4) 0.035(5) 0.040(5) 0.010(4) 0.006(4) 0.005(4)
C140 0.029(4) 0.039(5) 0.049(5) 0.006(4) 0.005(4) 0.022(4)
C141 0.037(4) 0.027(4) 0.036(4) 0.011(4) 0.009(4) 0.019(4)
C142 0.026(4) 0.031(4) 0.049(5) 0.004(3) 0.012(4) 0.013(4)
C143 0.045(5) 0.037(5) 0.050(6) 0.013(4) 0.009(5) 0.011(4)
C144 0.032(5) 0.050(6) 0.063(6) 0.010(4) 0.019(5) 0.026(5)
C145 0.042(5) 0.038(5) 0.052(6) 0.015(4) 0.024(4) 0.020(4)
C146 0.040(5) 0.032(5) 0.038(5) 0.011(4) 0.005(4) 0.007(4)
C150 0.026(4) 0.030(4) 0.047(5) 0.011(3) 0.011(4) 0.008(4)
C151 0.023(4) 0.020(4) 0.028(4) -0.001(3) -0.001(3) -0.006(3)
C152 0.020(4) 0.029(4) 0.046(5) 0.003(3) 0.011(3) 0.004(4)
C153 0.037(5) 0.035(5) 0.065(6) 0.009(4) 0.023(5) 0.019(5)
C154 0.019(4) 0.027(4) 0.057(6) 0.003(3) 0.004(4) -0.004(4)
C155 0.034(5) 0.020(4) 0.041(5) -0.001(3) 0.012(4) -0.007(4)
C156 0.035(4) 0.022(4) 0.034(4) 0.005(3) 0.008(4) 0.001(3)
C211 0.029(4) 0.040(5) 0.035(4) 0.011(4) 0.006(4) 0.012(4)
C212 0.034(5) 0.029(4) 0.050(5) 0.011(4) 0.007(4) -0.001(4)
C213 0.044(5) 0.028(4) 0.031(4) 0.012(4) 0.010(4) 0.008(4)
C214 0.038(5) 0.030(4) 0.036(5) 0.006(4) 0.004(4) 0.010(4)
C220 0.035(4) 0.029(4) 0.030(4) 0.011(4) 0.004(4) 0.000(3)
C221 0.029(4) 0.020(4) 0.031(4) 0.006(3) 0.002(3) 0.004(3)
C222 0.032(4) 0.029(4) 0.040(5) 0.009(4) 0.004(4) 0.004(4)
C223 0.047(5) 0.032(5) 0.037(5) 0.018(4) 0.013(4) 0.008(4)
C224 0.057(6) 0.035(5) 0.033(5) 0.011(5) 0.002(4) 0.003(4)
C225 0.042(5) 0.045(6) 0.043(5) 0.013(4) -0.004(4) 0.004(4)
C226 0.039(5) 0.026(4) 0.036(5) 0.007(4) 0.011(4) 0.010(4)
C230 0.026(4) 0.036(4) 0.025(4) 0.005(3) 0.002(3) 0.008(3)
C231 0.029(4) 0.039(4) 0.023(4) 0.013(4) 0.011(3) 0.015(3)
C232 0.037(5) 0.040(5) 0.032(4) 0.014(4) 0.011(4) 0.016(4)
C233 0.048(6) 0.046(6) 0.061(6) 0.023(5) 0.017(5) 0.025(5)
C234 0.038(6) 0.083(8) 0.068(7) 0.027(6) 0.007(5) 0.041(7)
C235 0.040(5) 0.048(6) 0.049(6) 0.008(5) -0.001(4) 0.014(5)
C236 0.033(5) 0.040(5) 0.039(5) 0.014(4) 0.006(4) 0.010(4)
C240 0.031(5) 0.059(6) 0.050(6) 0.014(4) 0.011(4) 0.024(5)
C241 0.022(4) 0.038(5) 0.049(5) 0.011(4) 0.002(4) 0.007(4)
C242 0.032(5) 0.043(5) 0.063(6) 0.017(4) 0.012(4) 0.009(5)
C243 0.053(7) 0.076(8) 0.077(8) 0.030(6) 0.026(6) 0.048(7)
C244 0.044(6) 0.093(9) 0.043(6) 0.033(6) 0.009(5) 0.026(6)
C245 0.041(6) 0.077(8) 0.047(6) 0.027(6) 0.005(5) -0.004(6)
C246 0.024(4) 0.035(5) 0.066(6) 0.011(4) 0.007(4) 0.009(5)
C250 0.038(4) 0.027(4) 0.037(4) 0.018(4) 0.019(4) 0.014(4)
C251 0.022(4) 0.029(4) 0.030(4) 0.008(3) 0.004(3) 0.011(3)
C252 0.037(5) 0.027(4) 0.030(4) 0.009(4) 0.010(4) 0.005(3)
C253 0.039(5) 0.031(4) 0.035(5) 0.006(4) 0.016(4) 0.004(4)
C254 0.055(6) 0.033(5) 0.037(5) 0.018(4) 0.016(4) 0.015(4)
C255 0.050(6) 0.042(5) 0.054(6) 0.026(5) 0.011(5) 0.021(5)
C256 0.027(4) 0.037(5) 0.053(5) 0.017(4) 0.015(4) 0.017(4)
C901 0.078(15) 0.33(5) 0.30(4) 0.10(2) 0.00(2) 0.04(4)
C902 0.43(7) 0.25(4) 0.41(6) 0.26(5) 0.34(6) 0.23(5)
C904 0.16(2) 0.16(2) 0.22(3) 0.14(2) 0.11(2) 0.10(2)
C905 0.135(17) 0.17(2) 0.137(17) 0.092(16) 0.055(15) 0.110(17)

loop_
_atom_type_symbol
_atom_type_description
_atom_type_scat_dispersion_real
_atom_type_scat_dispersion_imag
_atom_type_scat_source
C C 0.0033 0.0016 'International Tables Vol C Tables 4.2.6.8 and 6.1.1.4'
H H 0.0000 0.0000 'International Tables Vol C Tables 4.2.6.8 and 6.1.1.4'
P P 0.1023 0.0942 'International Tables Vol C Tables 4.2.6.8 and 6.1.1.4'
U U -9.6767 9.6646 'International Tables Vol C Tables 4.2.6.8 and 6.1.1.4'
O O 0.0106 0.0060 'International Tables Vol C Tables 4.2.6.8 and 6.1.1.4'

loop_
_geom_angle_atom_site_label_1
_geom_angle_atom_site_label_2
_geom_angle_atom_site_label_3
_geom_angle
C130 U1 C140 117.5(3)
C130 U1 C150 102.6(3)
C140 U1 C150 99.9(3)
C130 U1 C120 100.8(3)
C140 U1 C120 95.7(3)
C150 U1 C120 141.6(3)
C130 U1 C131 31.0(3)
C140 U1 C131 86.6(3)
C150 U1 C131 107.4(2)
C120 U1 C131 108.4(2)
C130 U1 P12 136.6(2)
C140 U1 P12 105.7(2)
C150 U1 P12 72.40(19)
C120 U1 P12 69.69(19)
C131 U1 P12 167.64(18)
C130 U1 P11 70.5(2)
C140 U1 P11 171.9(2)
C150 U1 P11 78.6(2)
C120 U1 P11 81.1(2)
C131 U1 P11 101.43(18)
P12 U1 P11 66.26(5)
C240 U2 C230 117.9(3)
C240 U2 C250 95.0(3)
C230 U2 C250 97.4(3)
C240 U2 C220 101.3(3)
C230 U2 C220 106.5(3)
C250 U2 C220 139.9(3)
C240 U2 C231 86.7(3)
C230 U2 C231 31.2(2)
C250 U2 C231 101.6(2)
C220 U2 C231 115.6(3)
C240 U2 P21 171.8(2)
C230 U2 P21 70.17(19)
C250 U2 P21 82.5(2)
C220 U2 P21 76.2(2)
C231 U2 P21 101.39(17)
C240 U2 P22 105.2(2)
C230 U2 P22 135.85(18)
C250 U2 P22 68.80(19)
C220 U2 P22 71.59(19)
C231 U2 P22 164.98(17)
P21 U2 P22 66.61(6)
C111 P11 C112 99.8(4)
C111 P11 C11 100.8(4)
C112 P11 C11 102.4(4)
C111 P11 U1 123.1(3)
C112 P11 U1 117.0(3)
C11 P11 U1 110.8(3)
C114 P12 C113 100.6(4)
C114 P12 C12 100.8(4)
C113 P12 C12 101.6(4)
C114 P12 U1 119.5(3)
C113 P12 U1 119.5(3)
C12 P12 U1 111.8(3)
C212 P21 C211 101.2(4)
C212 P21 C21 101.6(4)
C211 P21 C21 101.8(4)
C212 P21 U2 120.5(3)
C211 P21 U2 117.1(3)
C21 P21 U2 112.0(3)
C214 P22 C22 101.5(4)
C214 P22 C213 101.2(4)
C22 P22 C213 101.0(4)
C214 P22 U2 120.3(3)
C22 P22 U2 110.5(3)
C213 P22 U2 119.4(3)
C904 O903 C902 100.3(19)
C12 C11 P11 110.8(6)
C12 C11 H11A 109.50
P11 C11 H11A 109.50
C12 C11 H11B 109.50
P11 C11 H11B 109.50
H11A C11 H11B 108.10
C11 C12 P12 111.8(6)
C11 C12 H12A 109.20
P12 C12 H12A 109.20
C11 C12 H12B 109.20
P12 C12 H12B 109.20
H12A C12 H12B 107.90
C22 C21 P21 110.3(6)
C22 C21 H21A 109.60
P21 C21 H21A 109.60
C22 C21 H21B 109.60
P21 C21 H21B 109.60
H21A C21 H21B 108.10
C21 C22 P22 112.5(6)
C21 C22 H22A 109.10
P22 C22 H22A 109.10
C21 C22 H22B 109.10
P22 C22 H22B 109.10
H22A C22 H22B 107.80
P11 C111 H11C 109.50
P11 C111 H11D 109.50
H11C C111 H11D 109.50
P11 C111 H11E 109.50
H11C C111 H11E 109.50
H11D C111 H11E 109.50
P11 C112 H11F 109.50
P11 C112 H11G 109.50
H11F C112 H11G 109.50
P11 C112 H11H 109.50
H11F C112 H11H 109.50
H11G C112 H11H 109.50
P12 C113 H11I 109.50
P12 C113 H11J 109.50
H11I C113 H11J 109.50
P12 C113 H11K 109.50
H11I C113 H11K 109.50
H11J C113 H11K 109.50
P12 C114 H11L 109.50
P12 C114 H11M 109.50
H11L C114 H11M 109.50
P12 C114 H11N 109.50
H11L C114 H11N 109.50
H11M C114 H11N 109.50
C121 C120 U1 108.4(5)
C121 C120 H12C 110.00
U1 C120 H12C 110.00
C121 C120 H12D 110.00
U1 C120 H12D 110.00
H12C C120 H12D 108.40
C122 C121 C126 114.3(7)
C122 C121 C120 123.8(7)
C126 C121 C120 121.9(8)
C123 C122 C121 123.8(8)
C123 C122 H122 118.10
C121 C122 H122 118.10
C124 C123 C122 120.4(9)
C124 C123 H123 119.80
C122 C123 H123 119.80
C123 C124 C125 118.0(8)
C123 C124 H124 121.00
C125 C124 H124 121.00
C124 C125 C126 121.7(8)
C124 C125 H125 119.10
C126 C125 H125 119.10
C125 C126 C121 121.8(8)
C125 C126 H126 119.10
C121 C126 H126 119.10
C131 C130 U1 89.3(5)
C131 C130 H13A 113.80
U1 C130 H13A 113.80
C131 C130 H13B 113.80
U1 C130 H13B 113.80
H13A C130 H13B 111.00
C136 C131 C132 115.7(8)
C136 C131 C130 121.7(7)
C132 C131 C130 121.8(8)
C136 C131 U1 98.6(5)
C132 C131 U1 104.7(5)
C130 C131 U1 59.6(4)
C133 C132 C131 121.8(9)
C133 C132 H132 119.10
C131 C132 H132 119.10
C132 C133 C134 120.5(9)
C132 C133 H133 119.70
C134 C133 H133 119.70
C135 C134 C133 119.0(10)
C135 C134 H134 120.50
C133 C134 H134 120.50
C134 C135 C136 121.4(9)
C134 C135 H135 119.30
C136 C135 H135 119.30
C135 C136 C131 121.4(8)
C135 C136 H136 119.30
C131 C136 H136 119.30
C141 C140 U1 106.0(5)
C141 C140 H14A 110.50
U1 C140 H14A 110.50
C141 C140 H14B 110.50
U1 C140 H14B 110.50
H14A C140 H14B 108.70
C146 C141 C142 116.2(8)
C146 C141 C140 122.3(8)
C142 C141 C140 121.3(8)
C143 C142 C141 121.7(9)
C143 C142 H142 119.20
C141 C142 H142 119.20
C144 C143 C142 120.1(9)
C144 C143 H143 120.00
C142 C143 H143 120.00
C145 C144 C143 119.7(9)
C145 C144 H144 120.10
C143 C144 H144 120.10
C144 C145 C146 120.0(9)
C144 C145 H145 120.00
C146 C145 H145 120.00
C145 C146 C141 122.3(8)
C145 C146 H146 118.90
C141 C146 H146 118.90
C151 C150 U1 109.4(5)
C151 C150 H15A 109.80
U1 C150 H15A 109.80
C151 C150 H15B 109.80
U1 C150 H15B 109.80
H15A C150 H15B 108.20
C152 C151 C156 115.9(7)
C152 C151 C150 122.4(8)
C156 C151 C150 121.6(8)
C153 C152 C151 120.8(8)
C153 C152 H152 119.60
C151 C152 H152 119.60
C154 C153 C152 121.3(9)
C154 C153 H153 119.30
C152 C153 H153 119.30
C153 C154 C155 118.8(9)
C153 C154 H154 120.60
C155 C154 H154 120.60
C156 C155 C154 120.7(9)
C156 C155 H155 119.70
C154 C155 H155 119.70
C155 C156 C151 122.4(8)
C155 C156 H156 118.80
C151 C156 H156 118.80
P21 C211 H21C 109.50
P21 C211 H21D 109.50
H21C C211 H21D 109.50
P21 C211 H21E 109.50
H21C C211 H21E 109.50
H21D C211 H21E 109.50
P21 C212 H21F 109.50
P21 C212 H21G 109.50
H21F C212 H21G 109.50
P21 C212 H21H 109.50
H21F C212 H21H 109.50
H21G C212 H21H 109.50
P22 C213 H21I 109.50
P22 C213 H21J 109.50
H21I C213 H21J 109.50
P22 C213 H21K 109.50
H21I C213 H21K 109.50
H21J C213 H21K 109.50
P22 C214 H21L 109.50
P22 C214 H21M 109.50
H21L C214 H21M 109.50
P22 C214 H21N 109.50
H21L C214 H21N 109.50
H21M C214 H21N 109.50
C221 C220 U2 102.7(5)
C221 C220 H22C 111.20
U2 C220 H22C 111.20
C221 C220 H22D 111.20
U2 C220 H22D 111.20
H22C C220 H22D 109.10
C222 C221 C226 116.2(8)
C222 C221 C220 123.2(7)
C226 C221 C220 120.5(8)
C223 C222 C221 123.2(8)
C223 C222 H222 118.40
C221 C222 H222 118.40
C222 C223 C224 119.3(9)
C222 C223 H223 120.30
C224 C223 H223 120.30
C225 C224 C223 119.1(9)
C225 C224 H224 120.50
C223 C224 H224 120.50
C224 C225 C226 121.5(9)
C224 C225 H225 119.20
C226 C225 H225 119.20
C225 C226 C221 120.7(9)
C225 C226 H226 119.60
C221 C226 H226 119.60
C231 C230 U2 87.0(5)
C231 C230 H23A 114.20
U2 C230 H23A 114.20
C231 C230 H23B 114.20
U2 C230 H23B 114.20
H23A C230 H23B 111.30
C232 C231 C236 116.7(8)
C232 C231 C230 121.3(7)
C236 C231 C230 121.6(8)
C232 C231 U2 106.8(5)
C236 C231 U2 95.9(5)
C230 C231 U2 61.8(4)
C233 C232 C231 122.8(8)
C233 C232 H232 118.60
C231 C232 H232 118.60
C232 C233 C234 119.0(9)
C232 C233 H233 120.50
C234 C233 H233 120.50
C235 C234 C233 119.8(9)
C235 C234 H234 120.10
C233 C234 H234 120.10
C234 C235 C236 120.3(9)
C234 C235 H235 119.90
C236 C235 H235 119.90
C235 C236 C231 121.5(9)
C235 C236 H236 119.30
C231 C236 H236 119.30
C241 C240 U2 108.3(6)
C241 C240 H24A 110.00
U2 C240 H24A 110.00
C241 C240 H24B 110.00
U2 C240 H24B 110.00
H24A C240 H24B 108.40
C242 C241 C246 116.1(9)
C242 C241 C240 122.0(9)
C246 C241 C240 121.7(9)
C243 C242 C241 123.5(10)
C243 C242 H242 118.20
C241 C242 H242 118.20
C244 C243 C242 118.6(11)
C244 C243 H243 120.70
C242 C243 H243 120.70
C245 C244 C243 119.5(11)
C245 C244 H244 120.30
C243 C244 H244 120.30
C244 C245 C246 122.3(10)
C244 C245 H245 118.80
C246 C245 H245 118.80
C245 C246 C241 120.0(10)
C245 C246 H246 120.00
C241 C246 H246 120.00
C251 C250 U2 116.2(5)
C251 C250 H25A 108.20
U2 C250 H25A 108.20
C251 C250 H25B 108.20
U2 C250 H25B 108.20
H25A C250 H25B 107.40
C256 C251 C252 116.7(8)
C256 C251 C250 121.5(7)
C252 C251 C250 121.8(7)
C253 C252 C251 122.3(8)
C253 C252 H252 118.90
C251 C252 H252 118.90
C252 C253 C254 119.8(8)
C252 C253 H253 120.10
C254 C253 H253 120.10
C253 C254 C255 118.2(8)
C253 C254 H254 120.90
C255 C254 H254 120.90
C256 C255 C254 121.0(9)
C256 C255 H255 119.50
C254 C255 H255 119.50
C255 C256 C251 121.9(8)
C255 C256 H256 119.00
C251 C256 H256 119.00
C902 C901 H90A 109.50
C902 C901 H90B 109.50
H90A C901 H90B 109.50
C902 C901 H90C 109.50
H90A C901 H90C 109.50
H90B C901 H90C 109.50
C901 C902 O903 94(2)
C901 C902 H90D 112.90
O903 C902 H90D 112.90
C901 C902 H90E 112.90
O903 C902 H90E 112.90
H90D C902 H90E 110.30
C905 C904 O903 111.3(17)
C905 C904 H90F 109.40
O903 C904 H90F 109.40
C905 C904 H90G 109.40
O903 C904 H90G 109.40
H90F C904 H90G 108.00
C904 C905 H90H 109.50
C904 C905 H90I 109.50
H90H C905 H90I 109.50
C904 C905 H90J 109.50
H90H C905 H90J 109.50
H90I C905 H90J 109.50

loop_
_geom_bond_atom_site_label_1
_geom_bond_atom_site_label_2
_geom_bond_distance
U1 C130 2.448(8)
U1 C140 2.461(9)
U1 C150 2.480(8)
U1 C120 2.512(8)
U1 C131 2.837(7)
U1 P12 3.070(2)
U1 P11 3.105(2)
U2 C240 2.460(9)
U2 C230 2.461(8)
U2 C250 2.494(8)
U2 C220 2.523(8)
U2 C231 2.790(7)
U2 P21 3.060(2)
U2 P22 3.070(2)
P11 C111 1.832(8)
P11 C112 1.833(9)
P11 C11 1.840(8)
P12 C114 1.822(8)
P12 C113 1.833(8)
P12 C12 1.847(9)
P21 C212 1.822(9)
P21 C211 1.829(9)
P21 C21 1.856(9)
P22 C214 1.820(9)
P22 C22 1.832(8)
P22 C213 1.838(8)
O903 C904 1.44(3)
O903 C902 1.53(3)
C11 C12 1.536(11)
C11 H11A 0.9900
C11 H11B 0.9900
C12 H12A 0.9900
C12 H12B 0.9900
C21 C22 1.529(12)
C21 H21A 0.9900
C21 H21B 0.9900
C22 H22A 0.9900
C22 H22B 0.9900
C111 H11C 0.9800
C111 H11D 0.9800
C111 H11E 0.9800
C112 H11F 0.9800
C112 H11G 0.9800
C112 H11H 0.9800
C113 H11I 0.9800
C113 H11J 0.9800
C113 H11K 0.9800
C114 H11L 0.9800
C114 H11M 0.9800
C114 H11N 0.9800
C120 C121 1.459(11)
C120 H12C 0.9900
C120 H12D 0.9900
C121 C122 1.394(12)
C121 C126 1.413(11)
C122 C123 1.380(12)
C122 H122 0.9500
C123 C124 1.374(14)
C123 H123 0.9500
C124 C125 1.375(13)
C124 H124 0.9500
C125 C126 1.382(12)
C125 H125 0.9500
C126 H126 0.9500
C130 C131 1.462(12)
C130 H13A 0.9900
C130 H13B 0.9900
C131 C136 1.418(12)
C131 C132 1.422(11)
C132 C133 1.379(14)
C132 H132 0.9500
C133 C134 1.389(15)
C133 H133 0.9500
C134 C135 1.376(14)
C134 H134 0.9500
C135 C136 1.376(13)
C135 H135 0.9500
C136 H136 0.9500
C140 C141 1.450(12)
C140 H14A 0.9900
C140 H14B 0.9900
C141 C146 1.399(12)
C141 C142 1.409(12)
C142 C143 1.401(12)
C142 H142 0.9500
C143 C144 1.382(14)
C143 H143 0.9500
C144 C145 1.380(14)
C144 H144 0.9500
C145 C146 1.397(13)
C145 H145 0.9500
C146 H146 0.9500
C150 C151 1.461(11)
C150 H15A 0.9900
C150 H15B 0.9900
C151 C152 1.403(12)
C151 C156 1.407(12)
C152 C153 1.403(12)
C152 H152 0.9500
C153 C154 1.364(13)
C153 H153 0.9500
C154 C155 1.379(13)
C154 H154 0.9500
C155 C156 1.374(12)
C155 H155 0.9500
C156 H156 0.9500
C211 H21C 0.9800
C211 H21D 0.9800
C211 H21E 0.9800
C212 H21F 0.9800
C212 H21G 0.9800
C212 H21H 0.9800
C213 H21I 0.9800
C213 H21J 0.9800
C213 H21K 0.9800
C214 H21L 0.9800
C214 H21M 0.9800
C214 H21N 0.9800
C220 C221 1.485(11)
C220 H22C 0.9900
C220 H22D 0.9900
C221 C222 1.388(12)
C221 C226 1.409(11)
C222 C223 1.383(12)
C222 H222 0.9500
C223 C224 1.391(13)
C223 H223 0.9500
C224 C225 1.366(14)
C224 H224 0.9500
C225 C226 1.390(13)
C225 H225 0.9500
C226 H226 0.9500
C230 C231 1.448(11)
C230 H23A 0.9900
C230 H23B 0.9900
C231 C232 1.400(12)
C231 C236 1.408(12)
C232 C233 1.389(13)
C232 H232 0.9500
C233 C234 1.401(15)
C233 H233 0.9500
C234 C235 1.388(15)
C234 H234 0.9500
C235 C236 1.391(13)
C235 H235 0.9500
C236 H236 0.9500
C240 C241 1.464(13)
C240 H24A 0.9900
C240 H24B 0.9900
C241 C242 1.393(13)
C241 C246 1.395(13)
C242 C243 1.388(15)
C242 H242 0.9500
C243 C244 1.369(16)
C243 H243 0.9500
C244 C245 1.360(17)
C244 H244 0.9500
C245 C246 1.389(15)
C245 H245 0.9500
C246 H246 0.9500
C250 C251 1.495(11)
C250 H25A 0.9900
C250 H25B 0.9900
C251 C256 1.389(11)
C251 C252 1.401(11)
C252 C253 1.384(12)
C252 H252 0.9500
C253 C254 1.392(13)
C253 H253 0.9500
C254 C255 1.402(13)
C254 H254 0.9500
C255 C256 1.369(12)
C255 H255 0.9500
C256 H256 0.9500
C901 C902 1.476(19)
C901 H90A 0.9800
C901 H90B 0.9800
C901 H90C 0.9800
C902 H90D 0.9900
C902 H90E 0.9900
C904 C905 1.37(3)
C904 H90F 0.9900
C904 H90G 0.9900
C905 H90H 0.9800
C905 H90I 0.9800
C905 H90J 0.9800

loop_
_geom_torsion_atom_site_label_1
_geom_torsion_atom_site_label_2
_geom_torsion_atom_site_label_3
_geom_torsion_atom_site_label_4
_geom_torsion
C130 U1 P11 C111 49.1(4)
C140 U1 P11 C111 -138.9(17)
C150 U1 P11 C111 -58.7(4)
C120 U1 P11 C111 154.0(4)
C131 U1 P11 C111 46.9(4)
P12 U1 P11 C111 -134.3(4)
C130 U1 P11 C112 -74.9(4)
C140 U1 P11 C112 97.0(17)
C150 U1 P11 C112 177.2(4)
C120 U1 P11 C112 30.0(4)
C131 U1 P11 C112 -77.1(4)
P12 U1 P11 C112 101.6(4)
C130 U1 P11 C11 168.3(4)
C140 U1 P11 C11 -19.7(17)
C150 U1 P11 C11 60.5(3)
C120 U1 P11 C11 -86.8(3)
C131 U1 P11 C11 166.1(3)
P12 U1 P11 C11 -15.2(3)
C130 U1 P12 C114 -124.4(4)
C140 U1 P12 C114 50.2(4)
C150 U1 P12 C114 145.8(4)
C120 U1 P12 C114 -40.2(4)
C131 U1 P12 C114 -123.4(8)
P11 U1 P12 C114 -129.2(3)
C130 U1 P12 C113 111.2(4)
C140 U1 P12 C113 -74.2(4)
C150 U1 P12 C113 21.4(4)
C120 U1 P12 C113 -164.6(4)
C131 U1 P12 C113 112.3(8)
P11 U1 P12 C113 106.5(3)
C130 U1 P12 C12 -7.1(4)
C140 U1 P12 C12 167.5(4)
C150 U1 P12 C12 -96.9(4)
C120 U1 P12 C12 77.1(4)
C131 U1 P12 C12 -6.1(8)
P11 U1 P12 C12 -11.9(3)
C240 U2 P21 C212 128.1(18)
C230 U2 P21 C212 -58.2(4)
C250 U2 P21 C212 -158.9(4)
C220 U2 P21 C212 55.4(4)
C231 U2 P21 C212 -58.5(4)
P22 U2 P21 C212 131.0(4)
C240 U2 P21 C211 -108.2(18)
C230 U2 P21 C211 65.5(4)
C250 U2 P21 C211 -35.2(4)
C220 U2 P21 C211 179.1(4)
C231 U2 P21 C211 65.3(4)
P22 U2 P21 C211 -105.2(3)
C240 U2 P21 C21 8.8(19)
C230 U2 P21 C21 -177.4(4)
C250 U2 P21 C21 81.9(4)
C220 U2 P21 C21 -63.8(4)
C231 U2 P21 C21 -177.7(4)
P22 U2 P21 C21 11.8(3)
C240 U2 P22 C214 76.8(4)
C230 U2 P22 C214 -115.2(5)
C250 U2 P22 C214 166.3(4)
C220 U2 P22 C214 -20.3(4)
C231 U2 P22 C214 -141.3(7)
P21 U2 P22 C214 -102.7(4)
C240 U2 P22 C22 -165.5(4)
C230 U2 P22 C22 2.4(4)
C250 U2 P22 C22 -76.0(4)
C220 U2 P22 C22 97.4(4)
C231 U2 P22 C22 -23.7(7)
P21 U2 P22 C22 14.9(3)
C240 U2 P22 C213 -49.1(4)
C230 U2 P22 C213 118.9(4)
C250 U2 P22 C213 40.4(4)
C220 U2 P22 C213 -146.2(4)
C231 U2 P22 C213 92.8(7)
P21 U2 P22 C213 131.4(3)
C111 P11 C11 C12 179.6(6)
C112 P11 C11 C12 -77.8(6)
U1 P11 C11 C12 47.7(6)
P11 C11 C12 P12 -61.8(7)
C114 P12 C12 C11 173.2(6)
C113 P12 C12 C11 -83.5(7)
U1 P12 C12 C11 45.1(7)
C212 P21 C21 C22 -173.8(6)
C211 P21 C21 C22 82.0(7)
U2 P21 C21 C22 -43.9(7)
P21 C21 C22 P22 61.3(7)
C214 P22 C22 C21 80.4(7)
C213 P22 C22 C21 -175.7(6)
U2 P22 C22 C21 -48.3(7)
C130 U1 C120 C121 -44.0(6)
C140 U1 C120 C121 75.5(6)
C150 U1 C120 C121 -170.7(5)
C131 U1 C120 C121 -12.9(6)
P12 U1 C120 C121 -179.9(6)
P11 U1 C120 C121 -112.0(6)
U1 C120 C121 C122 -95.3(8)
U1 C120 C121 C126 85.8(8)
C126 C121 C122 C123 -0.1(12)
C120 C121 C122 C123 -179.2(8)
C121 C122 C123 C124 -0.8(15)
C122 C123 C124 C125 0.5(14)
C123 C124 C125 C126 0.8(14)
C124 C125 C126 C121 -1.8(13)
C122 C121 C126 C125 1.4(11)
C120 C121 C126 C125 -179.6(7)
C140 U1 C130 C131 5.5(6)
C150 U1 C130 C131 -102.9(5)
C120 U1 C130 C131 107.8(5)
P12 U1 C130 C131 179.6(3)
P11 U1 C130 C131 -175.8(5)
U1 C130 C131 C136 -80.9(7)
U1 C130 C131 C132 89.0(7)
C130 U1 C131 C136 121.8(8)
C140 U1 C131 C136 -53.3(6)
C150 U1 C131 C136 -152.6(5)
C120 U1 C131 C136 41.6(6)
P12 U1 C131 C136 120.5(8)
P11 U1 C131 C136 125.9(5)
C130 U1 C131 C132 -118.6(8)
C140 U1 C131 C132 66.3(6)
C150 U1 C131 C132 -33.0(7)
C120 U1 C131 C132 161.2(6)
P12 U1 C131 C132 -120.0(8)
P11 U1 C131 C132 -114.5(6)
C140 U1 C131 C130 -175.2(5)
C150 U1 C131 C130 85.6(5)
C120 U1 C131 C130 -80.2(5)
P12 U1 C131 C130 -1.4(10)
P11 U1 C131 C130 4.0(5)
C136 C131 C132 C133 -2.4(12)
C130 C131 C132 C133 -172.9(8)
U1 C131 C132 C133 -109.8(8)
C131 C132 C133 C134 1.7(14)
C132 C133 C134 C135 -1.1(15)
C133 C134 C135 C136 1.3(15)
C134 C135 C136 C131 -2.2(14)
C132 C131 C136 C135 2.7(12)
C130 C131 C136 C135 173.1(8)
U1 C131 C136 C135 113.6(8)
C130 U1 C140 C141 174.7(6)
C150 U1 C140 C141 -75.5(6)
C120 U1 C140 C141 69.4(6)
C131 U1 C140 C141 177.5(6)
P12 U1 C140 C141 -1.1(7)
P11 U1 C140 C141 3(2)
U1 C140 C141 C146 -92.7(8)
U1 C140 C141 C142 82.1(8)
C146 C141 C142 C143 -0.1(13)
C140 C141 C142 C143 -175.2(8)
C141 C142 C143 C144 0.7(15)
C142 C143 C144 C145 -1.4(15)
C143 C144 C145 C146 1.5(15)
C144 C145 C146 C141 -0.8(14)
C142 C141 C146 C145 0.2(13)
C140 C141 C146 C145 175.2(9)
C130 U1 C150 C151 41.4(6)
C140 U1 C150 C151 -79.9(6)
C120 U1 C150 C151 167.6(5)
C131 U1 C150 C151 9.6(7)
P12 U1 C150 C151 176.6(6)
P11 U1 C150 C151 108.2(6)
U1 C150 C151 C152 82.8(8)
U1 C150 C151 C156 -94.9(8)
C156 C151 C152 C153 -0.3(11)
C150 C151 C152 C153 -178.1(8)
C151 C152 C153 C154 1.9(14)
C152 C153 C154 C155 -2.5(14)
C153 C154 C155 C156 1.5(13)
C154 C155 C156 C151 0.1(12)
C152 C151 C156 C155 -0.7(11)
C150 C151 C156 C155 177.1(7)
C240 U2 C220 C221 73.7(6)
C230 U2 C220 C221 -50.2(6)
C250 U2 C220 C221 -174.2(5)
C231 U2 C220 C221 -18.1(6)
P21 U2 C220 C221 -114.2(5)
P22 U2 C220 C221 176.2(6)
U2 C220 C221 C222 91.2(8)
U2 C220 C221 C226 -85.3(8)
C226 C221 C222 C223 0.9(13)
C220 C221 C222 C223 -175.8(8)
C221 C222 C223 C224 -0.9(14)
C222 C223 C224 C225 0.0(14)
C223 C224 C225 C226 0.9(15)
C224 C225 C226 C221 -0.9(14)
C222 C221 C226 C225 0.0(12)
C220 C221 C226 C225 176.8(8)
C240 U2 C230 C231 -0.5(6)
C250 U2 C230 C231 -100.2(5)
C220 U2 C230 C231 112.4(5)
P21 U2 C230 C231 -179.5(5)
P22 U2 C230 C231 -167.3(4)
U2 C230 C231 C232 93.3(7)
U2 C230 C231 C236 -78.9(7)
C240 U2 C231 C232 62.6(6)
C230 U2 C231 C232 -117.0(8)
C250 U2 C231 C232 -31.9(6)
C220 U2 C231 C232 163.6(5)
P21 U2 C231 C232 -116.5(5)
P22 U2 C231 C232 -80.7(9)
C240 U2 C231 C236 -57.6(6)
C230 U2 C231 C236 122.9(8)
C250 U2 C231 C236 -152.0(5)
C220 U2 C231 C236 43.4(6)
P21 U2 C231 C236 123.3(5)
P22 U2 C231 C236 159.1(5)
C240 U2 C231 C230 179.6(5)
C250 U2 C231 C230 85.1(5)
C220 U2 C231 C230 -79.5(5)
P21 U2 C231 C230 0.5(5)
P22 U2 C231 C230 36.2(10)
C236 C231 C232 C233 -0.9(13)
C230 C231 C232 C233 -173.5(8)
U2 C231 C232 C233 -106.7(8)
C231 C232 C233 C234 -1.0(15)
C232 C233 C234 C235 2.7(16)
C233 C234 C235 C236 -2.4(17)
C234 C235 C236 C231 0.4(16)
C232 C231 C236 C235 1.3(13)
C230 C231 C236 C235 173.8(9)
U2 C231 C236 C235 113.4(9)
C230 U2 C240 C241 -169.1(6)
C250 U2 C240 C241 -67.9(7)
C220 U2 C240 C241 75.2(7)
C231 U2 C240 C241 -169.3(7)
P21 U2 C240 C241 4(2)
P22 U2 C240 C241 1.5(7)
U2 C240 C241 C242 -75.8(9)
U2 C240 C241 C246 99.4(9)
C246 C241 C242 C243 1.9(14)
C240 C241 C242 C243 177.4(9)
C241 C242 C243 C244 -0.5(16)
C242 C243 C244 C245 -0.9(16)
C243 C244 C245 C246 0.8(16)
C244 C245 C246 C241 0.8(15)
C242 C241 C246 C245 -2.0(13)
C240 C241 C246 C245 -177.5(9)
C240 U2 C250 C251 -81.4(6)
C230 U2 C250 C251 37.6(6)
C220 U2 C250 C251 164.4(5)
C231 U2 C250 C251 6.3(6)
P21 U2 C250 C251 106.4(6)
P22 U2 C250 C251 174.2(6)
U2 C250 C251 C256 85.5(9)
U2 C250 C251 C252 -95.9(8)
C256 C251 C252 C253 -3.7(12)
C250 C251 C252 C253 177.7(8)
C251 C252 C253 C254 1.4(13)
C252 C253 C254 C255 1.7(13)
C253 C254 C255 C256 -2.4(14)
C254 C255 C256 C251 0.0(15)
C252 C251 C256 C255 3.0(13)
C250 C251 C256 C255 -178.3(8)
C904 O903 C902 C901 149(2)
C902 O903 C904 C905 180(2)
